data_7044303
loop_
_publ_author_name
'Uemura, Kazuhiro'
'Taoka, Masahiro'

_publ_section_title
;
 Isolation and Characterization of Tetranuclear Pt--Fe---Fe--Pt
 Intermediate en Route to the Trinuclear Pt--Fe--Pt Cluster
;
_journal_name_full 'Dalton Trans.'
_journal_paper_doi 10.1039/C7DT02583A
_journal_year 2017
_chemical_formula_sum 'C24 H64 Cl2 Fe2 N8 O16 Pt2'
_chemical_formula_weight 1293.61
_space_group_crystal_system triclinic
_space_group_IT_number 2
_space_group_name_Hall '-P 1'
_space_group_name_H-M_alt 'P -1'
_symmetry_space_group_name_Hall '-P 1'
_symmetry_space_group_name_H-M 'P -1'
_atom_sites_solution_hydrogens geom
_atom_sites_solution_primary direct
_atom_sites_solution_secondary difmap
_audit_creation_method SHELXL-2017/1
_audit_update_record
;
2017-08-22 deposited with the CCDC.
2017-09-21 downloaded from the CCDC.
;
_cell_angle_alpha 74.524(15)
_cell_angle_beta 79.375(16)
_cell_angle_gamma 69.606(13)
_cell_formula_units_Z 2
_cell_length_a 12.271(3)
_cell_length_b 12.820(3)
_cell_length_c 18.976(5)
_cell_measurement_reflns_used 6631
_cell_measurement_temperature 293(2)
_cell_measurement_theta_max 30.7573
_cell_measurement_theta_min 2.0558
_cell_volume 2682.8(12)
_computing_cell_refinement CRYSTALCLEAR
_computing_data_collection CRYSTALCLEAR
_computing_data_reduction CRYSTALCLEAR
_computing_molecular_graphics 'Yadokari-XG 2009 (Wakita, Nemoto et al., 2009)'
_computing_publication_material 'Yadokari-XG 2009 (Wakita, Nemoto et al., 2009)'
_computing_structure_refinement 'SHELXL-2017/1 (Sheldrick, 2017)'
_computing_structure_solution 'SHELXS-97 (Sheldrick, 1990)'
_diffrn_ambient_temperature 293(2)
_diffrn_detector_area_resol_mean 14.6199
_diffrn_measured_fraction_theta_full 0.990
_diffrn_measured_fraction_theta_max 0.985
_diffrn_measurement_device_type 'Rigaku/MSC Mercury CCD'
_diffrn_measurement_method dtprofit.ref
_diffrn_radiation_type MoK\a
_diffrn_radiation_wavelength 0.7107
_diffrn_reflns_av_R_equivalents 0.0603
_diffrn_reflns_av_unetI/netI 0.1134
_diffrn_reflns_Laue_measured_fraction_full 0.990
_diffrn_reflns_Laue_measured_fraction_max 0.985
_diffrn_reflns_limit_h_max 15
_diffrn_reflns_limit_h_min -15
_diffrn_reflns_limit_k_max 16
_diffrn_reflns_limit_k_min -16
_diffrn_reflns_limit_l_max 16
_diffrn_reflns_limit_l_min -24
_diffrn_reflns_number 21054
_diffrn_reflns_point_group_measured_fraction_full 0.990
_diffrn_reflns_point_group_measured_fraction_max 0.985
_diffrn_reflns_theta_full 25.241
_diffrn_reflns_theta_max 27.499
_diffrn_reflns_theta_min 3.122
_diffrn_source 'Rotating Anode'
_exptl_absorpt_coefficient_mu 5.884
_exptl_absorpt_correction_T_max 0.5905
_exptl_absorpt_correction_T_min 0.3855
_exptl_absorpt_correction_type multi-scan
_exptl_absorpt_process_details 'REQAB (Rigaku, 1998)'
_exptl_crystal_colour yellow
_exptl_crystal_density_diffrn 1.601
_exptl_crystal_description block
_exptl_crystal_F_000 1268
_exptl_crystal_preparation 'Magnetic properties'
_exptl_crystal_size_max 0.200
_exptl_crystal_size_mid 0.200
_exptl_crystal_size_min 0.100
_refine_diff_density_max 1.908
_refine_diff_density_min -1.833
_refine_diff_density_rms 0.169
_refine_ls_extinction_method none
_refine_ls_goodness_of_fit_ref 0.952
_refine_ls_hydrogen_treatment constr
_refine_ls_matrix_type full
_refine_ls_number_parameters 505
_refine_ls_number_reflns 12135
_refine_ls_number_restraints 16
_refine_ls_restrained_S_all 0.958
_refine_ls_R_factor_all 0.1004
_refine_ls_R_factor_gt 0.0621
_refine_ls_shift/su_max 0.001
_refine_ls_shift/su_mean 0.000
_refine_ls_structure_factor_coef Fsqd
_refine_ls_weighting_details 'w=1/[\s^2^(Fo^2^)+(0.0602P)^2^] where P=(Fo^2^+2Fc^2^)/3'
_refine_ls_weighting_scheme calc
_refine_ls_wR_factor_gt 0.1461
_refine_ls_wR_factor_ref 0.1706
_reflns_Friedel_coverage 0.000
_reflns_number_gt 6769
_reflns_number_total 12135
_reflns_threshold_expression 'I > 2\s(I)'
_cod_data_source_file c7dt02583a2.cif
_cod_data_source_block 1
_cod_original_cell_volume 2683.0(12)
_cod_database_code 7044303
_shelx_shelxl_version_number 2017/1
_shelx_space_group_comment
;
The symmetry employed for this shelxl refinement is uniquely defined
by the following loop, which should always be used as a source of
symmetry information in preference to the above space-group names.
They are only intended as comments.
;
_shelx_estimated_absorpt_t_min 0.386
_shelx_estimated_absorpt_t_max 0.591

loop_
_space_group_symop_operation_xyz
'x, y, z'
'-x, -y, -z'

loop_
_atom_site_label
_atom_site_type_symbol
_atom_site_fract_x
_atom_site_fract_y
_atom_site_fract_z
_atom_site_U_iso_or_equiv
_atom_site_adp_type
_atom_site_occupancy
_atom_site_site_symmetry_order
_atom_site_calc_flag
_atom_site_refinement_flags_posn
_atom_site_refinement_flags_adp
Pt1 Pt 0.27930(4) 0.36608(3) 0.44912(2) 0.05367(14) Uani 1 1 d . .
Pt2 Pt 0.50580(4) 0.73152(3) 0.07935(2) 0.05545(14) Uani 1 1 d . .
Fe1 Fe 0.03609(13) 0.36594(12) 0.51143(7) 0.0493(4) Uani 1 1 d . .
Fe2 Fe 0.38590(13) 0.96838(12) -0.00038(8) 0.0524(4) Uani 1 1 d . .
O4 O -0.0210(6) 0.5125(5) 0.4379(3) 0.0479(16) Uani 1 1 d . .
O3 O -0.1046(6) 0.3388(6) 0.5485(4) 0.0574(19) Uani 1 1 d . .
O8 O 0.4613(6) 1.0234(6) 0.0594(3) 0.0559(18) Uani 1 1 d . .
N3 N 0.2596(8) 0.2668(7) 0.3910(4) 0.058(2) Uani 1 1 d . .
H10 H 0.316527 0.243211 0.359181 0.069 Uiso 1 1 calc R U
N1 N 0.2991(7) 0.4707(7) 0.5069(4) 0.058(2) Uani 1 1 d . .
H21 H 0.232498 0.527255 0.510658 0.086 Uiso 1 1 calc R U
H22 H 0.355735 0.499442 0.483686 0.086 Uiso 1 1 calc R U
H23 H 0.317747 0.430926 0.551676 0.086 Uiso 1 1 calc R U
O6 O 0.2695(7) 0.9372(6) 0.0799(4) 0.071(2) Uani 1 1 d . .
O7 O 0.2873(7) 1.1093(6) -0.0459(4) 0.067(2) Uani 1 1 d . .
O1 O 0.0750(6) 0.2713(6) 0.4399(4) 0.063(2) Uani 1 1 d . .
O5 O 0.3633(8) 0.8737(6) -0.0592(4) 0.072(2) Uani 1 1 d . .
O2 O 0.1325(7) 0.2461(6) 0.5840(4) 0.077(2) Uani 1 1 d . .
N4 N 0.3164(8) 0.2338(8) 0.5343(5) 0.068(3) Uani 1 1 d . .
H20 H 0.389404 0.198549 0.538828 0.081 Uiso 1 1 calc R U
N2 N 0.2442(8) 0.5007(7) 0.3619(4) 0.060(2) Uani 1 1 d . .
H24 H 0.221157 0.481228 0.326823 0.090 Uiso 1 1 calc R U
H25 H 0.308272 0.520660 0.344578 0.090 Uiso 1 1 calc R U
H26 H 0.187692 0.559258 0.376034 0.090 Uiso 1 1 calc R U
N5 N 0.5783(9) 0.7655(9) 0.1529(5) 0.077(3) Uani 1 1 d . .
H53 H 0.630127 0.701811 0.174296 0.116 Uiso 1 1 calc R U
H54 H 0.523054 0.792979 0.186860 0.116 Uiso 1 1 calc R U
H55 H 0.614123 0.816927 0.130429 0.116 Uiso 1 1 calc R U
N7 N 0.4342(10) 0.6968(9) 0.0066(5) 0.083(3) Uani 1 1 d . .
H42 H 0.445575 0.625599 0.009956 0.099 Uiso 1 1 calc R U
N8 N 0.3535(9) 0.7616(8) 0.1423(5) 0.067(3) Uani 1 1 d . .
H52 H 0.346798 0.709376 0.180565 0.080 Uiso 1 1 calc R U
C19 C 0.1466(9) 0.8624(11) 0.1767(6) 0.064(3) Uani 1 1 d . .
C18 C 0.2651(10) 0.8512(10) 0.1309(5) 0.056(3) Uani 1 1 d . .
Cl1 Cl 0.4841(4) 0.6618(5) 0.3512(2) 0.1266(19) Uani 1 1 d . .
N6 N 0.6616(9) 0.6998(8) 0.0170(5) 0.083(3) Uani 1 1 d . .
H56 H 0.713920 0.640204 0.041576 0.124 Uiso 1 1 calc R U
H57 H 0.685623 0.760670 0.006455 0.124 Uiso 1 1 calc R U
H58 H 0.653680 0.684478 -0.024540 0.124 Uiso 1 1 calc R U
C6 C 0.2455(11) 0.1954(10) 0.5826(7) 0.072(3) Uani 1 1 d . .
C24 C 0.4160(12) 1.0560(12) 0.1271(6) 0.085(4) Uani 1 1 d . .
H62 H 0.362586 1.015527 0.152900 0.128 Uiso 1 1 calc R U
H63 H 0.375716 1.136576 0.118214 0.128 Uiso 1 1 calc R U
H64 H 0.478951 1.038047 0.156283 0.128 Uiso 1 1 calc R U
C1 C 0.1700(11) 0.2346(9) 0.3966(6) 0.062(3) Uani 1 1 d . .
C2 C 0.1641(12) 0.1499(11) 0.3542(8) 0.084(4) Uani 1 1 d . .
C7 C 0.2826(11) 0.0920(10) 0.6448(7) 0.074(4) Uani 1 1 d . .
C13 C 0.3725(11) 0.7668(10) -0.0454(6) 0.067(3) Uani 1 1 d . .
C20 C 0.1511(13) 0.7558(13) 0.2413(7) 0.109(6) Uani 1 1 d . .
H43 H 0.205655 0.748747 0.273933 0.164 Uiso 1 1 calc R U
H44 H 0.074897 0.764846 0.267689 0.164 Uiso 1 1 calc R U
H45 H 0.175456 0.688436 0.221787 0.164 Uiso 1 1 calc R U
C10 C 0.2536(14) 0.1339(14) 0.7152(8) 0.115(6) Uani 1 1 d . .
H17 H 0.177397 0.189759 0.715390 0.173 Uiso 1 1 calc R U
H18 H 0.310464 0.167672 0.718788 0.173 Uiso 1 1 calc R U
H19 H 0.254624 0.070891 0.756349 0.173 Uiso 1 1 calc R U
C4 C 0.0551(18) 0.2092(16) 0.3074(10) 0.157(8) Uani 1 1 d . .
H4 H 0.031314 0.151728 0.296688 0.235 Uiso 1 1 calc R U
H5 H 0.076527 0.256535 0.262248 0.235 Uiso 1 1 calc R U
H6 H -0.008332 0.255212 0.334941 0.235 Uiso 1 1 calc R U
C9 C 0.2175(17) 0.0123(13) 0.6471(10) 0.148(8) Uani 1 1 d . .
H14 H 0.137682 0.055042 0.638681 0.221 Uiso 1 1 calc R U
H15 H 0.219961 -0.039204 0.694361 0.221 Uiso 1 1 calc R U
H16 H 0.252823 -0.030433 0.609611 0.221 Uiso 1 1 calc R U
C3 C 0.2757(15) 0.1132(14) 0.3031(8) 0.118(6) Uani 1 1 d . .
H1 H 0.342544 0.098707 0.328056 0.177 Uiso 1 1 calc R U
H2 H 0.274950 0.172764 0.259812 0.177 Uiso 1 1 calc R U
H3 H 0.279637 0.044983 0.289396 0.177 Uiso 1 1 calc R U
C12 C -0.0516(11) 0.5247(10) 0.3670(5) 0.070(3) Uani 1 1 d . .
H30 H -0.134360 0.540113 0.369234 0.105 Uiso 1 1 calc R U
H31 H -0.011170 0.455593 0.350071 0.105 Uiso 1 1 calc R U
H32 H -0.029925 0.586832 0.333604 0.105 Uiso 1 1 calc R U
C11 C -0.1227(11) 0.2308(10) 0.5581(7) 0.080(4) Uani 1 1 d . .
H27 H -0.121262 0.215991 0.510901 0.120 Uiso 1 1 calc R U
H28 H -0.197138 0.232711 0.585580 0.120 Uiso 1 1 calc R U
H29 H -0.061918 0.171513 0.584326 0.120 Uiso 1 1 calc R U
O9 O 0.6074(9) 0.6356(11) 0.3351(6) 0.126(4) Uani 1 1 d . .
C23 C 0.1739(13) 1.1290(13) -0.0600(8) 0.110(5) Uani 1 1 d . .
H59 H 0.175064 1.083801 -0.093249 0.165 Uiso 1 1 calc R U
H60 H 0.139828 1.208324 -0.081546 0.165 Uiso 1 1 calc R U
H61 H 0.128434 1.108499 -0.014753 0.165 Uiso 1 1 calc R U
O12 O 0.4548(13) 0.6103(16) 0.4173(8) 0.212(8) Uani 1 1 d . .
O10 O 0.4175(15) 0.7760(13) 0.3160(8) 0.185(6) Uani 1 1 d . .
O11 O 0.4465(18) 0.6040(18) 0.3084(11) 0.251(10) Uani 1 1 d . .
C8 C 0.4099(14) 0.0278(13) 0.6362(10) 0.160(9) Uani 1 1 d . .
H11 H 0.454374 0.077102 0.634561 0.240 Uiso 1 1 calc R U
H12 H 0.428737 -0.036165 0.677038 0.240 Uiso 1 1 calc R U
H13 H 0.428604 0.001117 0.591359 0.240 Uiso 1 1 calc R U
C17 C 0.3469(18) 0.6028(12) -0.0831(9) 0.129(7) Uani 1 1 d . .
H39 H 0.297406 0.575275 -0.042356 0.194 Uiso 1 1 calc R U
H40 H 0.426952 0.568062 -0.072862 0.194 Uiso 1 1 calc R U
H41 H 0.336700 0.583701 -0.126563 0.194 Uiso 1 1 calc R U
C14 C 0.3142(18) 0.7325(14) -0.0952(9) 0.108(6) Uani 1 1 d . .
C21 C 0.0644(14) 0.872(2) 0.1280(9) 0.172(10) Uani 1 1 d . .
H46 H -0.008641 0.869778 0.155982 0.259 Uiso 1 1 calc R U
H47 H 0.094620 0.810001 0.103292 0.259 Uiso 1 1 calc R U
H48 H 0.052624 0.943087 0.092381 0.259 Uiso 1 1 calc R U
C22 C 0.1181(16) 0.9643(16) 0.2119(12) 0.169(10) Uani 1 1 d . .
H49 H 0.035228 1.001983 0.215360 0.254 Uiso 1 1 calc R U
H50 H 0.157213 1.016688 0.182260 0.254 Uiso 1 1 calc R U
H51 H 0.143894 0.938184 0.260186 0.254 Uiso 1 1 calc R U
C5 C 0.142(2) 0.0537(15) 0.4056(9) 0.187(12) Uani 1 1 d . .
H7 H 0.210483 0.008691 0.430225 0.280 Uiso 1 1 calc R U
H8 H 0.122560 0.008314 0.380004 0.280 Uiso 1 1 calc R U
H9 H 0.077996 0.079533 0.441051 0.280 Uiso 1 1 calc R U
C16 C 0.191(3) 0.778(2) -0.0793(18) 0.27(2) Uani 1 1 d . .
H36 H 0.152724 0.733424 -0.092530 0.403 Uiso 1 1 calc R U
H37 H 0.164041 0.855639 -0.107012 0.403 Uiso 1 1 calc R U
H38 H 0.172307 0.777378 -0.027784 0.403 Uiso 1 1 calc R U
Cl2 Cl 0.2738(9) 0.4478(5) 0.1641(3) 0.249(6) Uani 1 1 d D .
C15 C 0.340(3) 0.7867(18) -0.1728(9) 0.205(14) Uani 1 1 d . .
H33 H 0.322085 0.749250 -0.204510 0.308 Uiso 1 1 calc R U
H34 H 0.421759 0.780308 -0.182081 0.308 Uiso 1 1 calc R U
H35 H 0.294150 0.865823 -0.182194 0.308 Uiso 1 1 calc R U
O13 O 0.1900(13) 0.4611(14) 0.2145(7) 0.199(8) Uani 1 1 d D .
O14 O 0.215(3) 0.520(3) 0.0984(10) 0.79(5) Uani 1 1 d D U
O15 O 0.308(2) 0.3449(15) 0.1463(14) 0.369(18) Uani 1 1 d D .
O16 O 0.3569(16) 0.494(2) 0.1599(18) 0.43(3) Uani 1 1 d D .

loop_
_atom_site_aniso_label
_atom_site_aniso_U_11
_atom_site_aniso_U_22
_atom_site_aniso_U_33
_atom_site_aniso_U_23
_atom_site_aniso_U_13
_atom_site_aniso_U_12
Pt1 0.0522(3) 0.0485(3) 0.0557(2) -0.00313(19) -0.00186(19) -0.0183(2)
Pt2 0.0672(3) 0.0442(2) 0.0518(2) -0.00341(18) -0.0105(2) -0.0169(2)
Fe1 0.0525(9) 0.0414(7) 0.0523(8) -0.0093(6) -0.0018(7) -0.0153(7)
Fe2 0.0582(9) 0.0464(8) 0.0522(8) -0.0059(6) -0.0083(7) -0.0183(7)
O4 0.055(4) 0.045(4) 0.044(3) -0.005(3) -0.006(3) -0.019(3)
O3 0.064(5) 0.052(4) 0.062(4) -0.015(3) 0.006(4) -0.030(4)
O8 0.075(5) 0.047(4) 0.046(4) -0.016(3) -0.002(3) -0.018(4)
N3 0.062(6) 0.056(5) 0.057(5) -0.017(4) 0.013(4) -0.026(5)
N1 0.050(5) 0.067(6) 0.063(5) -0.014(4) -0.006(4) -0.026(5)
O6 0.065(5) 0.048(4) 0.088(5) 0.015(4) -0.013(4) -0.022(4)
O7 0.063(5) 0.051(4) 0.081(5) 0.008(4) -0.024(4) -0.021(4)
O1 0.060(5) 0.067(5) 0.075(5) -0.033(4) 0.009(4) -0.031(4)
O5 0.094(6) 0.054(5) 0.073(5) -0.002(4) -0.036(4) -0.025(5)
O2 0.067(6) 0.056(5) 0.079(5) 0.017(4) -0.003(4) -0.009(4)
N4 0.044(5) 0.065(6) 0.082(6) 0.005(5) -0.014(5) -0.015(5)
N2 0.068(6) 0.061(6) 0.050(5) -0.011(4) 0.005(4) -0.026(5)
N5 0.096(8) 0.084(7) 0.059(5) -0.007(5) 0.006(5) -0.051(7)
N7 0.126(10) 0.067(7) 0.070(6) -0.008(5) -0.025(7) -0.047(7)
N8 0.072(7) 0.067(6) 0.058(5) 0.009(5) -0.013(5) -0.032(6)
C19 0.031(5) 0.087(9) 0.069(7) -0.006(6) 0.004(5) -0.027(6)
C18 0.050(6) 0.075(8) 0.051(6) -0.017(5) -0.015(5) -0.023(6)
Cl1 0.092(3) 0.181(5) 0.104(3) 0.042(3) -0.031(2) -0.083(3)
N6 0.115(9) 0.050(6) 0.068(6) -0.016(5) -0.019(6) -0.002(6)
C6 0.065(8) 0.065(8) 0.080(8) -0.007(6) -0.005(7) -0.020(7)
C24 0.105(11) 0.093(10) 0.053(7) -0.025(6) -0.002(7) -0.022(9)
C1 0.088(9) 0.045(6) 0.053(6) -0.013(5) -0.010(6) -0.017(6)
C2 0.081(9) 0.061(8) 0.096(9) -0.031(7) 0.009(8) -0.005(7)
C7 0.059(8) 0.049(7) 0.089(9) 0.004(6) -0.005(7) -0.004(6)
C13 0.086(9) 0.058(7) 0.067(7) -0.014(6) -0.017(7) -0.029(7)
C20 0.094(11) 0.127(14) 0.088(9) 0.024(9) 0.003(8) -0.054(11)
C10 0.106(13) 0.111(13) 0.115(12) 0.023(10) -0.054(10) -0.032(11)
C4 0.17(2) 0.128(16) 0.181(18) -0.108(15) -0.071(16) 0.019(14)
C9 0.21(2) 0.069(10) 0.188(17) 0.037(11) -0.127(16) -0.062(13)
C3 0.139(15) 0.110(13) 0.127(12) -0.085(11) 0.032(11) -0.047(12)
C12 0.084(9) 0.085(9) 0.049(6) -0.028(6) -0.009(6) -0.026(7)
C11 0.075(9) 0.068(8) 0.109(10) -0.027(7) -0.007(8) -0.033(7)
O9 0.098(8) 0.181(12) 0.108(7) 0.010(7) -0.023(6) -0.079(9)
C23 0.085(11) 0.103(12) 0.140(13) 0.014(10) -0.047(10) -0.039(10)
O12 0.139(13) 0.32(2) 0.138(11) 0.045(13) 0.010(9) -0.111(14)
O10 0.224(18) 0.141(13) 0.161(12) 0.008(10) -0.058(12) -0.034(12)
O11 0.25(2) 0.29(2) 0.27(2) 0.029(18) -0.105(17) -0.20(2)
C8 0.092(12) 0.087(12) 0.196(18) 0.050(12) -0.004(12) 0.036(9)
C17 0.23(2) 0.075(10) 0.115(12) -0.021(9) -0.039(13) -0.074(13)
C14 0.150(16) 0.073(10) 0.126(13) -0.022(9) -0.079(12) -0.032(11)
C21 0.076(12) 0.31(3) 0.124(14) 0.019(16) -0.004(10) -0.103(17)
C22 0.134(17) 0.130(17) 0.25(2) -0.108(17) 0.086(17) -0.048(14)
C5 0.36(4) 0.110(15) 0.118(13) -0.039(11) 0.061(18) -0.14(2)
C16 0.32(4) 0.12(2) 0.44(5) -0.01(3) -0.30(4) -0.06(2)
Cl2 0.478(14) 0.135(5) 0.156(5) -0.091(4) 0.177(7) -0.183(8)
C15 0.42(4) 0.15(2) 0.100(13) 0.022(13) -0.10(2) -0.15(3)
O13 0.228(17) 0.28(2) 0.144(11) -0.128(13) 0.082(12) -0.145(16)
O14 1.01(11) 0.59(7) 0.23(3) 0.21(3) 0.17(5) 0.05(7)
O15 0.52(5) 0.20(2) 0.39(3) -0.21(2) 0.12(3) -0.10(3)
O16 0.30(3) 0.16(2) 0.67(7) -0.03(3) 0.14(4) 0.00(2)

loop_
_atom_type_symbol
_atom_type_description
_atom_type_scat_dispersion_real
_atom_type_scat_dispersion_imag
_atom_type_scat_source
Pt Pt -1.7033 8.3905 'International Tables Vol C Tables 4.2.6.8 and 6.1.1.4'
Fe Fe 0.3463 0.8444 'International Tables Vol C Tables 4.2.6.8 and 6.1.1.4'
N N 0.0061 0.0033 'International Tables Vol C Tables 4.2.6.8 and 6.1.1.4'
O O 0.0106 0.0060 'International Tables Vol C Tables 4.2.6.8 and 6.1.1.4'
C C 0.0033 0.0016 'International Tables Vol C Tables 4.2.6.8 and 6.1.1.4'
Cl Cl 0.1484 0.1585 'International Tables Vol C Tables 4.2.6.8 and 6.1.1.4'
H H 0.0000 0.0000 'International Tables Vol C Tables 4.2.6.8 and 6.1.1.4'

loop_
_geom_angle_atom_site_label_1
_geom_angle_atom_site_label_2
_geom_angle_atom_site_label_3
_geom_angle
_geom_angle_site_symmetry_1
_geom_angle_site_symmetry_3
N3 Pt1 N4 90.1(4) . .
N3 Pt1 N2 90.1(3) . .
N4 Pt1 N2 179.1(3) . .
N3 Pt1 N1 178.9(3) . .
N4 Pt1 N1 91.0(4) . .
N2 Pt1 N1 88.8(3) . .
N3 Pt1 Fe1 81.3(2) . .
N4 Pt1 Fe1 80.4(3) . .
N2 Pt1 Fe1 100.5(2) . .
N1 Pt1 Fe1 99.0(2) . .
N7 Pt2 N5 179.7(4) . .
N7 Pt2 N8 90.1(4) . .
N5 Pt2 N8 89.9(4) . .
N7 Pt2 N6 90.6(4) . .
N5 Pt2 N6 89.4(4) . .
N8 Pt2 N6 179.1(4) . .
N7 Pt2 Fe2 80.2(3) . .
N5 Pt2 Fe2 100.2(3) . .
N8 Pt2 Fe2 80.9(3) . .
N6 Pt2 Fe2 99.8(3) . .
O3 Fe1 O1 94.6(3) . .
O3 Fe1 O2 97.2(3) . .
O1 Fe1 O2 93.9(4) . .
O3 Fe1 O4 99.2(3) . 2_566
O1 Fe1 O4 163.6(3) . 2_566
O2 Fe1 O4 93.1(3) . 2_566
O3 Fe1 O4 99.9(3) . .
O1 Fe1 O4 94.3(3) . .
O2 Fe1 O4 160.4(3) . .
O4 Fe1 O4 74.8(3) 2_566 .
O3 Fe1 Pt1 169.7(2) . .
O1 Fe1 Pt1 77.2(2) . .
O2 Fe1 Pt1 77.4(2) . .
O4 Fe1 Pt1 89.89(18) 2_566 .
O4 Fe1 Pt1 87.06(18) . .
O7 Fe2 O6 95.1(3) . .
O7 Fe2 O5 98.1(3) . .
O6 Fe2 O5 95.0(3) . .
O7 Fe2 O8 98.6(3) . .
O6 Fe2 O8 93.4(3) . .
O5 Fe2 O8 160.5(3) . .
O7 Fe2 O8 99.0(3) . 2_675
O6 Fe2 O8 162.7(3) . 2_675
O5 Fe2 O8 92.9(3) . 2_675
O8 Fe2 O8 74.7(3) . 2_675
O7 Fe2 Pt2 170.1(2) . .
O6 Fe2 Pt2 76.7(2) . .
O5 Fe2 Pt2 77.3(2) . .
O8 Fe2 Pt2 87.6(2) . .
O8 Fe2 Pt2 90.1(2) 2_675 .
C12 O4 Fe1 128.1(6) . 2_566
C12 O4 Fe1 126.5(6) . .
Fe1 O4 Fe1 105.2(3) 2_566 .
C11 O3 Fe1 124.1(7) . .
C24 O8 Fe2 127.7(7) . .
C24 O8 Fe2 126.9(8) . 2_675
Fe2 O8 Fe2 105.3(3) . 2_675
C1 N3 Pt1 126.1(7) . .
C1 N3 H10 117.0 . .
Pt1 N3 H10 117.0 . .
Pt1 N1 H21 109.5 . .
Pt1 N1 H22 109.5 . .
H21 N1 H22 109.5 . .
Pt1 N1 H23 109.5 . .
H21 N1 H23 109.5 . .
H22 N1 H23 109.5 . .
C18 O6 Fe2 134.4(8) . .
C23 O7 Fe2 124.8(7) . .
C1 O1 Fe1 133.1(7) . .
C13 O5 Fe2 132.3(7) . .
C6 O2 Fe1 131.6(7) . .
C6 N4 Pt1 127.8(8) . .
C6 N4 H20 116.1 . .
Pt1 N4 H20 116.1 . .
Pt1 N2 H24 109.5 . .
Pt1 N2 H25 109.5 . .
H24 N2 H25 109.5 . .
Pt1 N2 H26 109.5 . .
H24 N2 H26 109.5 . .
H25 N2 H26 109.5 . .
Pt2 N5 H53 109.5 . .
Pt2 N5 H54 109.5 . .
H53 N5 H54 109.5 . .
Pt2 N5 H55 109.5 . .
H53 N5 H55 109.5 . .
H54 N5 H55 109.5 . .
C13 N7 Pt2 128.8(9) . .
C13 N7 H42 115.6 . .
Pt2 N7 H42 115.6 . .
C18 N8 Pt2 126.0(7) . .
C18 N8 H52 117.0 . .
Pt2 N8 H52 117.0 . .
C21 C19 C22 115.2(16) . .
C21 C19 C18 107.1(10) . .
C22 C19 C18 107.2(10) . .
C21 C19 C20 109.0(11) . .
C22 C19 C20 106.6(12) . .
C18 C19 C20 111.9(10) . .
O6 C18 N8 121.9(10) . .
O6 C18 C19 115.3(11) . .
N8 C18 C19 122.8(10) . .
O12 Cl1 O9 112.1(9) . .
O12 Cl1 O10 123.5(11) . .
O9 Cl1 O10 114.5(9) . .
O12 Cl1 O11 99.7(10) . .
O9 Cl1 O11 107.0(11) . .
O10 Cl1 O11 95.4(11) . .
Pt2 N6 H56 109.5 . .
Pt2 N6 H57 109.5 . .
H56 N6 H57 109.5 . .
Pt2 N6 H58 109.5 . .
H56 N6 H58 109.5 . .
H57 N6 H58 109.5 . .
N4 C6 O2 121.6(11) . .
N4 C6 C7 123.9(12) . .
O2 C6 C7 114.4(9) . .
O8 C24 H62 109.5 . .
O8 C24 H63 109.5 . .
H62 C24 H63 109.5 . .
O8 C24 H64 109.5 . .
H62 C24 H64 109.5 . .
H63 C24 H64 109.5 . .
N3 C1 O1 122.2(10) . .
N3 C1 C2 123.4(11) . .
O1 C1 C2 114.4(10) . .
C5 C2 C3 111.1(14) . .
C5 C2 C1 109.0(12) . .
C3 C2 C1 111.9(12) . .
C5 C2 C4 106.5(16) . .
C3 C2 C4 109.6(13) . .
C1 C2 C4 108.5(11) . .
C9 C7 C8 107.5(14) . .
C9 C7 C10 110.6(12) . .
C8 C7 C10 109.3(14) . .
C9 C7 C6 109.1(12) . .
C8 C7 C6 112.9(11) . .
C10 C7 C6 107.5(11) . .
O5 C13 N7 118.9(11) . .
O5 C13 C14 116.1(11) . .
N7 C13 C14 124.9(12) . .
C19 C20 H43 109.5 . .
C19 C20 H44 109.5 . .
H43 C20 H44 109.5 . .
C19 C20 H45 109.5 . .
H43 C20 H45 109.5 . .
H44 C20 H45 109.5 . .
C7 C10 H17 109.5 . .
C7 C10 H18 109.5 . .
H17 C10 H18 109.5 . .
C7 C10 H19 109.5 . .
H17 C10 H19 109.5 . .
H18 C10 H19 109.5 . .
C2 C4 H4 109.5 . .
C2 C4 H5 109.5 . .
H4 C4 H5 109.5 . .
C2 C4 H6 109.5 . .
H4 C4 H6 109.5 . .
H5 C4 H6 109.5 . .
C7 C9 H14 109.5 . .
C7 C9 H15 109.5 . .
H14 C9 H15 109.5 . .
C7 C9 H16 109.5 . .
H14 C9 H16 109.5 . .
H15 C9 H16 109.5 . .
C2 C3 H1 109.5 . .
C2 C3 H2 109.5 . .
H1 C3 H2 109.5 . .
C2 C3 H3 109.5 . .
H1 C3 H3 109.5 . .
H2 C3 H3 109.5 . .
O4 C12 H30 109.5 . .
O4 C12 H31 109.5 . .
H30 C12 H31 109.5 . .
O4 C12 H32 109.5 . .
H30 C12 H32 109.5 . .
H31 C12 H32 109.5 . .
O3 C11 H27 109.5 . .
O3 C11 H28 109.5 . .
H27 C11 H28 109.5 . .
O3 C11 H29 109.5 . .
H27 C11 H29 109.5 . .
H28 C11 H29 109.5 . .
O7 C23 H59 109.5 . .
O7 C23 H60 109.5 . .
H59 C23 H60 109.5 . .
O7 C23 H61 109.5 . .
H59 C23 H61 109.5 . .
H60 C23 H61 109.5 . .
C7 C8 H11 109.5 . .
C7 C8 H12 109.5 . .
H11 C8 H12 109.5 . .
C7 C8 H13 109.5 . .
H11 C8 H13 109.5 . .
H12 C8 H13 109.5 . .
C14 C17 H39 109.5 . .
C14 C17 H40 109.5 . .
H39 C17 H40 109.5 . .
C14 C17 H41 109.5 . .
H39 C17 H41 109.5 . .
H40 C17 H41 109.5 . .
C16 C14 C15 106(2) . .
C16 C14 C13 107.9(17) . .
C15 C14 C13 110.1(15) . .
C16 C14 C17 108.6(16) . .
C15 C14 C17 112.2(16) . .
C13 C14 C17 112.1(13) . .
C19 C21 H46 109.5 . .
C19 C21 H47 109.5 . .
H46 C21 H47 109.5 . .
C19 C21 H48 109.5 . .
H46 C21 H48 109.5 . .
H47 C21 H48 109.5 . .
C19 C22 H49 109.5 . .
C19 C22 H50 109.5 . .
H49 C22 H50 109.5 . .
C19 C22 H51 109.5 . .
H49 C22 H51 109.5 . .
H50 C22 H51 109.5 . .
C2 C5 H7 109.5 . .
C2 C5 H8 109.5 . .
H7 C5 H8 109.5 . .
C2 C5 H9 109.5 . .
H7 C5 H9 109.5 . .
H8 C5 H9 109.5 . .
C14 C16 H36 109.5 . .
C14 C16 H37 109.5 . .
H36 C16 H37 109.5 . .
C14 C16 H38 109.5 . .
H36 C16 H38 109.5 . .
H37 C16 H38 109.5 . .
O13 Cl2 O16 119.7(13) . .
O13 Cl2 O15 113.9(11) . .
O16 Cl2 O15 116.7(13) . .
O13 Cl2 O14 101.5(14) . .
O16 Cl2 O14 100.4(12) . .
O15 Cl2 O14 99.5(12) . .
C14 C15 H33 109.5 . .
C14 C15 H34 109.5 . .
H33 C15 H34 109.5 . .
C14 C15 H35 109.5 . .
H33 C15 H35 109.5 . .
H34 C15 H35 109.5 . .

loop_
_geom_bond_atom_site_label_1
_geom_bond_atom_site_label_2
_geom_bond_distance
_geom_bond_site_symmetry_2
Pt1 N3 1.989(9) .
Pt1 N4 1.991(9) .
Pt1 N2 2.031(8) .
Pt1 N1 2.043(8) .
Pt1 Fe1 3.0010(16) .
Pt2 N7 1.981(10) .
Pt2 N5 1.996(10) .
Pt2 N8 1.997(9) .
Pt2 N6 2.025(10) .
Pt2 Fe2 2.9883(17) .
Fe1 O3 1.854(6) .
Fe1 O1 1.944(7) .
Fe1 O2 1.965(8) .
Fe1 O4 1.980(6) 2_566
Fe1 O4 2.002(6) .
Fe2 O7 1.872(7) .
Fe2 O6 1.947(7) .
Fe2 O5 1.967(8) .
Fe2 O8 1.977(7) .
Fe2 O8 2.021(7) 2_675
O4 C12 1.418(11) .
O3 C11 1.437(12) .
O8 C24 1.413(12) .
N3 C1 1.280(13) .
N3 H10 0.8600 .
N1 H21 0.8900 .
N1 H22 0.8900 .
N1 H23 0.8900 .
O6 C18 1.268(12) .
O7 C23 1.388(14) .
O1 C1 1.313(13) .
O5 C13 1.293(12) .
O2 C6 1.309(14) .
N4 C6 1.266(12) .
N4 H20 0.8600 .
N2 H24 0.8900 .
N2 H25 0.8900 .
N2 H26 0.8900 .
N5 H53 0.8900 .
N5 H54 0.8900 .
N5 H55 0.8900 .
N7 C13 1.297(15) .
N7 H42 0.8600 .
N8 C18 1.276(14) .
N8 H52 0.8600 .
C19 C21 1.442(19) .
C19 C22 1.528(19) .
C19 C18 1.532(13) .
C19 C20 1.566(15) .
Cl1 O12 1.302(12) .
Cl1 O9 1.424(11) .
Cl1 O10 1.449(15) .
Cl1 O11 1.455(18) .
N6 H56 0.8900 .
N6 H57 0.8900 .
N6 H58 0.8900 .
C6 C7 1.518(16) .
C24 H62 0.9600 .
C24 H63 0.9600 .
C24 H64 0.9600 .
C1 C2 1.541(16) .
C2 C5 1.428(18) .
C2 C3 1.531(17) .
C2 C4 1.59(2) .
C7 C9 1.490(18) .
C7 C8 1.492(18) .
C7 C10 1.508(19) .
C13 C14 1.514(17) .
C20 H43 0.9600 .
C20 H44 0.9600 .
C20 H45 0.9600 .
C10 H17 0.9600 .
C10 H18 0.9600 .
C10 H19 0.9600 .
C4 H4 0.9600 .
C4 H5 0.9600 .
C4 H6 0.9600 .
C9 H14 0.9600 .
C9 H15 0.9600 .
C9 H16 0.9600 .
C3 H1 0.9600 .
C3 H2 0.9600 .
C3 H3 0.9600 .
C12 H30 0.9600 .
C12 H31 0.9600 .
C12 H32 0.9600 .
C11 H27 0.9600 .
C11 H28 0.9600 .
C11 H29 0.9600 .
C23 H59 0.9600 .
C23 H60 0.9600 .
C23 H61 0.9600 .
C8 H11 0.9600 .
C8 H12 0.9600 .
C8 H13 0.9600 .
C17 C14 1.531(19) .
C17 H39 0.9600 .
C17 H40 0.9600 .
C17 H41 0.9600 .
C14 C16 1.43(3) .
C14 C15 1.48(2) .
C21 H46 0.9600 .
C21 H47 0.9600 .
C21 H48 0.9600 .
C22 H49 0.9600 .
C22 H50 0.9600 .
C22 H51 0.9600 .
C5 H7 0.9600 .
C5 H8 0.9600 .
C5 H9 0.9600 .
C16 H36 0.9600 .
C16 H37 0.9600 .
C16 H38 0.9600 .
Cl2 O13 1.267(10) .
Cl2 O16 1.328(14) .
Cl2 O15 1.353(12) .
Cl2 O14 1.481(16) .
C15 H33 0.9600 .
C15 H34 0.9600 .
C15 H35 0.9600 .

loop_
_geom_torsion_atom_site_label_1
_geom_torsion_atom_site_label_2
_geom_torsion_atom_site_label_3
_geom_torsion_atom_site_label_4
_geom_torsion
_geom_torsion_site_symmetry_1
O1 Fe1 O3 C11 37.5(9) .
O2 Fe1 O3 C11 -57.0(9) .
O4 Fe1 O3 C11 -151.3(8) 2_566
O4 Fe1 O3 C11 132.7(8) .
Pt1 Fe1 O3 C11 0.8(19) .
O6 Fe2 O7 C23 -47.3(11) .
O5 Fe2 O7 C23 48.5(11) .
O8 Fe2 O7 C23 -141.6(11) .
O8 Fe2 O7 C23 142.7(11) 2_675
Fe2 O6 C18 N8 6.4(17) .
Fe2 O6 C18 C19 -172.8(8) .
Pt2 N8 C18 O6 -6.4(17) .
Pt2 N8 C18 C19 172.8(8) .
C21 C19 C18 O6 64.2(16) .
C22 C19 C18 O6 -60.0(15) .
C20 C19 C18 O6 -176.5(10) .
C21 C19 C18 N8 -115.1(15) .
C22 C19 C18 N8 120.7(15) .
C20 C19 C18 N8 4.2(16) .
Pt1 N4 C6 O2 -4.2(19) .
Pt1 N4 C6 C7 178.7(10) .
Fe1 O2 C6 N4 13(2) .
Fe1 O2 C6 C7 -169.5(9) .
Pt1 N3 C1 O1 4.5(16) .
Pt1 N3 C1 C2 -175.0(8) .
Fe1 O1 C1 N3 -5.7(17) .
Fe1 O1 C1 C2 174.0(8) .
N3 C1 C2 C5 121.2(16) .
O1 C1 C2 C5 -58.4(18) .
N3 C1 C2 C3 -2.1(18) .
O1 C1 C2 C3 178.3(11) .
N3 C1 C2 C4 -123.1(14) .
O1 C1 C2 C4 57.2(15) .
N4 C6 C7 C9 -129.6(15) .
O2 C6 C7 C9 53.1(17) .
N4 C6 C7 C8 -10(2) .
O2 C6 C7 C8 172.6(14) .
N4 C6 C7 C10 110.5(14) .
O2 C6 C7 C10 -66.8(15) .
Fe2 O5 C13 N7 -20.7(18) .
Fe2 O5 C13 C14 162.5(11) .
Pt2 N7 C13 O5 8.0(19) .
Pt2 N7 C13 C14 -175.5(12) .
O5 C13 C14 C16 -70.0(19) .
N7 C13 C14 C16 113.4(19) .
O5 C13 C14 C15 45(2) .
N7 C13 C14 C15 -131.8(18) .
O5 C13 C14 C17 170.4(14) .
N7 C13 C14 C17 -6(2) .
